data_7218181
loop_
_publ_author_name
'Bushuyev, Oleksandr S.'
'Tan, Davin'
'Barrett, Christopher J.'
'Fri\<s\<ci\'c, Tomislav'

_publ_section_title
;
 Fluorinated azobenzenes with highly strained geometries for halogen
 bond-driven self-assembly in the solid state
;
_journal_issue 1
_journal_name_full CrystEngComm
_journal_page_first 73
_journal_paper_doi 10.1039/C4CE01216J
_journal_volume 17
_journal_year 2015
_chemical_formula_sum 'C32 H41 Br2 F4 N7 O5'
_chemical_formula_weight 839.54
_chemical_name_common '4:morpholine 1/1 solvate'
_chemical_name_systematic
;
 ?
;
_space_group_crystal_system orthorhombic
_space_group_IT_number 33
_space_group_name_Hall 'P 2c -2n'
_space_group_name_H-M_alt 'P n a 21'
_symmetry_space_group_name_Hall 'P 2c -2n'
_symmetry_space_group_name_H-M 'P n a 21'
_atom_sites_solution_hydrogens mixed
_audit_creation_method SHELXL-2014
_cell_angle_alpha 90
_cell_angle_beta 90
_cell_angle_gamma 90
_cell_formula_units_Z 4
_cell_length_a 19.4138(15)
_cell_length_b 17.3697(14)
_cell_length_c 10.4512(8)
_cell_measurement_reflns_used 457
_cell_measurement_temperature 150(2)
_cell_measurement_theta_max 24.33
_cell_measurement_theta_min 2.242
_cell_volume 3524.3(5)
_computing_structure_refinement 'SHELXL-2014 (Sheldrick, 2014)'
_diffrn_ambient_temperature 150(2)
_diffrn_measured_fraction_theta_full 1.000
_diffrn_measured_fraction_theta_max 0.967
_diffrn_radiation_type MoK\a
_diffrn_radiation_wavelength 0.71073
_diffrn_reflns_av_R_equivalents 0.0859
_diffrn_reflns_av_unetI/netI 0.0902
_diffrn_reflns_Laue_measured_fraction_full 1.000
_diffrn_reflns_Laue_measured_fraction_max 0.967
_diffrn_reflns_limit_h_max 25
_diffrn_reflns_limit_h_min -25
_diffrn_reflns_limit_k_max 22
_diffrn_reflns_limit_k_min -22
_diffrn_reflns_limit_l_max 13
_diffrn_reflns_limit_l_min -13
_diffrn_reflns_number 39250
_diffrn_reflns_point_group_measured_fraction_full 0.998
_diffrn_reflns_point_group_measured_fraction_max 0.947
_diffrn_reflns_theta_full 25.242
_diffrn_reflns_theta_max 28.139
_diffrn_reflns_theta_min 1.573
_exptl_absorpt_coefficient_mu 2.372
_exptl_absorpt_correction_T_max 0.7457
_exptl_absorpt_correction_T_min 0.6480
_exptl_absorpt_correction_type multi-scan
_exptl_absorpt_process_details SADABS
_exptl_crystal_colour violet
_exptl_crystal_density_diffrn 1.582
_exptl_crystal_description needle
_exptl_crystal_F_000 1712
_exptl_crystal_size_max 0.400
_exptl_crystal_size_mid 0.173
_exptl_crystal_size_min 0.022
_refine_diff_density_max 0.537
_refine_diff_density_min -0.608
_refine_diff_density_rms 0.086
_refine_ls_abs_structure_details
;
 Flack x determined using 2184 quotients [(I+)-(I-)]/[(I+)+(I-)]
 (Parsons, Flack and Wagner, Acta Cryst. B69 (2013) 249-259).
;
_refine_ls_abs_structure_Flack 0.024(6)
_refine_ls_extinction_method none
_refine_ls_goodness_of_fit_ref 1.016
_refine_ls_hydrogen_treatment constr
_refine_ls_matrix_type full
_refine_ls_number_parameters 452
_refine_ls_number_reflns 8163
_refine_ls_number_restraints 2
_refine_ls_restrained_S_all 1.023
_refine_ls_R_factor_all 0.0906
_refine_ls_R_factor_gt 0.0487
_refine_ls_shift/su_max 0.004
_refine_ls_shift/su_mean 0.000
_refine_ls_structure_factor_coef Fsqd
_refine_ls_weighting_details 'w=1/[\s^2^(Fo^2^)+(0.0377P)^2^+0.8773P] where P=(Fo^2^+2Fc^2^)/3'
_refine_ls_weighting_scheme calc
_refine_ls_wR_factor_gt 0.0879
_refine_ls_wR_factor_ref 0.1009
_reflns_Friedel_coverage 0.860
_reflns_Friedel_fraction_full 0.995
_reflns_Friedel_fraction_max 0.926
_reflns_number_gt 5730
_reflns_number_total 8163
_reflns_threshold_expression 'I > 2\s(I)'
_cod_data_source_file c4ce01216j2.cif
_cod_data_source_block 4-morpholine
_cod_depositor_comments 'Adding full bibliography for 7218180--7218182.cif.'
_cod_database_code 7218181
_shelx_space_group_comment
;
The symmetry employed for this shelxl refinement is uniquely defined
by the following loop, which should always be used as a source of
symmetry information in preference to the above space-group names.
They are only intended as comments.
;
_shelxl_version_number 2014-3

loop_
_space_group_symop_operation_xyz
'x, y, z'
'-x, -y, z+1/2'
'x+1/2, -y+1/2, z'
'-x+1/2, y+1/2, z+1/2'

loop_
_atom_site_label
_atom_site_type_symbol
_atom_site_fract_x
_atom_site_fract_y
_atom_site_fract_z
_atom_site_U_iso_or_equiv
_atom_site_adp_type
_atom_site_occupancy
_atom_site_site_symmetry_order
_atom_site_calc_flag
_atom_site_refinement_flags_posn
_atom_site_refinement_flags_adp
Br1 Br 0.17700(4) 0.70780(4) 0.75236(8) 0.0364(2) Uani 1 1 d . .
Br2 Br 0.20897(4) 0.24618(4) -0.17400(8) 0.03377(18) Uani 1 1 d . .
F1 F 0.0572(2) 0.6959(2) 0.5746(4) 0.0335(10) Uani 1 1 d . .
F2 F 0.26212(19) 0.5700(2) 0.6803(4) 0.0328(10) Uani 1 1 d . .
F3 F 0.1332(2) 0.19081(19) 0.0595(4) 0.0332(10) Uani 1 1 d . .
F4 F 0.2304(2) 0.4140(2) -0.1147(4) 0.0322(10) Uani 1 1 d . .
O1 O 0.2543(3) 0.6504(3) 0.1064(5) 0.0312(12) Uani 1 1 d . .
O2 O 0.0210(3) 0.1724(3) 0.4511(5) 0.0396(13) Uani 1 1 d . .
O3 O -0.0830(3) 0.6046(4) 0.2114(6) 0.0628(19) Uani 1 1 d . .
O4 O 0.3400(2) 0.3375(3) 0.4841(5) 0.0336(12) Uani 1 1 d . .
O5 O 0.0478(8) 0.9028(10) 0.4786(12) 0.223(8) Uani 1 1 d . .
N1 N 0.1282(2) 0.4865(3) 0.3152(5) 0.0173(11) Uani 1 1 d . .
N2 N 0.1440(2) 0.4156(3) 0.3180(5) 0.0169(11) Uani 1 1 d . .
N3 N 0.2059(3) 0.4978(3) 0.1067(5) 0.0177(12) Uani 1 1 d . .
N4 N 0.2439(3) 0.4590(3) 0.4866(5) 0.0177(11) Uani 1 1 d . .
N5 N 0.0338(3) 0.5935(3) 0.3678(5) 0.0227(13) Uani 1 1 d . .
N6 N 0.0965(3) 0.2635(3) 0.2791(5) 0.0251(13) Uani 1 1 d . .
N7 N 0.0253(7) 0.9077(13) 0.2278(13) 0.196(9) Uani 1 1 d . .
H7N H 0.0038 0.8890 0.1565 0.250 Uiso 1 1 d . U
C1 C 0.1501(3) 0.3828(4) 0.1941(6) 0.0188(14) Uani 1 1 d . .
C2 C 0.1320(3) 0.3043(3) 0.1847(6) 0.0191(14) Uani 1 1 d . .
C3 C 0.1510(3) 0.2655(4) 0.0730(7) 0.0244(15) Uani 1 1 d . .
C4 C 0.1855(3) 0.3011(4) -0.0269(6) 0.0242(15) Uani 1 1 d . .
C5 C 0.1998(3) 0.3783(4) -0.0141(6) 0.0209(15) Uani 1 1 d . .
C6 C 0.1835(3) 0.4208(4) 0.0928(6) 0.0176(13) Uani 1 1 d . .
C7 C 0.1375(3) 0.5271(3) 0.4321(6) 0.0167(14) Uani 1 1 d . .
C8 C 0.1969(3) 0.5197(3) 0.5089(6) 0.0165(14) Uani 1 1 d . .
C9 C 0.2074(3) 0.5764(4) 0.6016(6) 0.0206(14) Uani 1 1 d . .
C10 C 0.1625(3) 0.6364(4) 0.6203(6) 0.0216(15) Uani 1 1 d . .
C11 C 0.1038(3) 0.6405(3) 0.5466(6) 0.0192(14) Uani 1 1 d . .
C12 C 0.0901(3) 0.5885(4) 0.4497(6) 0.0184(14) Uani 1 1 d . .
C13 C 0.2781(4) 0.5149(4) 0.0738(7) 0.0305(17) Uani 1 1 d . .
H13A H 0.2831 0.5220 -0.0197 0.037 Uiso 1 1 calc R U
H13B H 0.3084 0.4720 0.1009 0.037 Uiso 1 1 calc R U
C14 C 0.1603(4) 0.5601(4) 0.0677(7) 0.0283(17) Uani 1 1 d . .
H14A H 0.1123 0.5479 0.0923 0.034 Uiso 1 1 calc R U
H14B H 0.1621 0.5664 -0.0264 0.034 Uiso 1 1 calc R U
C15 C 0.1831(4) 0.6334(4) 0.1321(7) 0.0295(16) Uani 1 1 d . .
H15A H 0.1541 0.6766 0.1016 0.035 Uiso 1 1 calc R U
H15B H 0.1763 0.6285 0.2257 0.035 Uiso 1 1 calc R U
C16 C 0.2974(4) 0.5877(4) 0.1432(8) 0.0333(18) Uani 1 1 d . .
H16A H 0.2932 0.5792 0.2366 0.040 Uiso 1 1 calc R U
H16B H 0.3460 0.6006 0.1242 0.040 Uiso 1 1 calc R U
C17 C 0.1273(3) 0.1953(3) 0.3366(8) 0.0272(15) Uani 1 1 d . .
H17A H 0.1523 0.2098 0.4157 0.033 Uiso 1 1 calc R U
H17B H 0.1608 0.1721 0.2764 0.033 Uiso 1 1 calc R U
C18 C 0.0715(4) 0.1380(4) 0.3678(8) 0.037(2) Uani 1 1 d . .
H18A H 0.0490 0.1206 0.2879 0.045 Uiso 1 1 calc R U
H18B H 0.0920 0.0924 0.4101 0.045 Uiso 1 1 calc R U
C19 C 0.0433(3) 0.2977(4) 0.3568(6) 0.0275(17) Uani 1 1 d . .
H19A H 0.0212 0.3406 0.3098 0.033 Uiso 1 1 calc R U
H19B H 0.0635 0.3185 0.4366 0.033 Uiso 1 1 calc R U
C20 C -0.0098(4) 0.2362(4) 0.3884(8) 0.0329(18) Uani 1 1 d . .
H20A H -0.0459 0.2585 0.4442 0.040 Uiso 1 1 calc R U
H20B H -0.0322 0.2185 0.3085 0.040 Uiso 1 1 calc R U
C21 C -0.0549(4) 0.5324(5) 0.2446(9) 0.051(2) Uani 1 1 d . .
H21A H -0.0218 0.5164 0.1777 0.061 Uiso 1 1 calc R U
H21B H -0.0923 0.4937 0.2473 0.061 Uiso 1 1 calc R U
C22 C -0.0189(4) 0.5338(4) 0.3720(7) 0.0317(17) Uani 1 1 d . .
H22A H -0.0523 0.5450 0.4411 0.038 Uiso 1 1 calc R U
H22B H 0.0026 0.4832 0.3894 0.038 Uiso 1 1 calc R U
C23 C 0.0033(4) 0.6671(4) 0.3418(7) 0.0331(17) Uani 1 1 d . .
H23A H 0.0391 0.7077 0.3422 0.040 Uiso 1 1 calc DR U
H23B H -0.0314 0.6797 0.4079 0.040 Uiso 1 1 calc R U
C24 C -0.0311(4) 0.6625(5) 0.2090(7) 0.048(2) Uani 1 1 d . .
H24A H -0.0519 0.7129 0.1870 0.058 Uiso 1 1 calc R U
H24B H 0.0038 0.6499 0.1432 0.058 Uiso 1 1 calc R U
C25 C 0.2288(3) 0.3862(3) 0.5508(6) 0.0203(15) Uani 1 1 d . .
H25A H 0.1786 0.3760 0.5489 0.024 Uiso 1 1 calc R U
H25B H 0.2438 0.3886 0.6412 0.024 Uiso 1 1 calc R U
C26 C 0.2666(3) 0.3239(4) 0.4821(7) 0.0279(16) Uani 1 1 d . .
H26A H 0.2566 0.2738 0.5231 0.033 Uiso 1 1 calc R U
H26B H 0.2505 0.3214 0.3923 0.033 Uiso 1 1 calc R U
C27 C 0.3552(4) 0.4098(4) 0.4263(7) 0.0334(18) Uani 1 1 d . .
H27A H 0.3410 0.4086 0.3353 0.040 Uiso 1 1 calc R U
H27B H 0.4055 0.4188 0.4293 0.040 Uiso 1 1 calc R U
C28 C 0.3182(3) 0.4752(4) 0.4941(7) 0.0280(16) Uani 1 1 d . .
H28A H 0.3331 0.4782 0.5845 0.034 Uiso 1 1 calc R U
H28B H 0.3288 0.5249 0.4520 0.034 Uiso 1 1 calc R U
C29 C 0.0717(6) 0.8622(5) 0.2563(12) 0.079(4) Uani 1 1 d . .
H29A H 0.1099 0.8687 0.1944 0.095 Uiso 1 1 calc R U
H29B H 0.0538 0.8092 0.2465 0.095 Uiso 1 1 calc DR U
C30 C 0.0999(6) 0.8703(8) 0.3865(17) 0.103(5) Uani 1 1 d . .
H30A H 0.1406 0.9046 0.3839 0.123 Uiso 1 1 calc R U
H30B H 0.1152 0.8193 0.4176 0.123 Uiso 1 1 calc R U
C31 C -0.0015(5) 0.9443(6) 0.4353(9) 0.053(2) Uani 1 1 d . .
H31A H 0.0149 0.9982 0.4309 0.064 Uiso 1 1 calc R U
H31B H -0.0396 0.9428 0.4984 0.064 Uiso 1 1 calc R U
C32 C -0.0278(5) 0.9256(7) 0.3200(13) 0.087(3) Uani 1 1 d . .
H32A H -0.0557 0.9692 0.2877 0.105 Uiso 1 1 calc R U
H32B H -0.0586 0.8806 0.3295 0.105 Uiso 1 1 calc R U

loop_
_atom_site_aniso_label
_atom_site_aniso_U_11
_atom_site_aniso_U_22
_atom_site_aniso_U_33
_atom_site_aniso_U_23
_atom_site_aniso_U_13
_atom_site_aniso_U_12
Br1 0.0405(4) 0.0323(4) 0.0363(4) -0.0209(4) -0.0119(4) 0.0058(4)
Br2 0.0537(5) 0.0253(3) 0.0224(3) -0.0100(3) 0.0095(4) 0.0003(3)
F1 0.036(2) 0.030(2) 0.034(2) -0.0151(18) -0.0070(19) 0.0130(18)
F2 0.030(2) 0.034(2) 0.034(2) -0.0127(19) -0.0137(19) 0.0078(19)
F3 0.054(3) 0.0148(19) 0.031(2) -0.0055(17) 0.008(2) -0.0065(18)
F4 0.051(3) 0.027(2) 0.018(2) -0.0056(17) 0.0139(19) -0.0106(19)
O1 0.041(3) 0.025(3) 0.028(3) 0.003(2) -0.001(2) -0.005(2)
O2 0.031(3) 0.041(3) 0.047(3) 0.016(3) 0.003(3) -0.007(2)
O3 0.049(4) 0.066(4) 0.073(5) -0.017(3) -0.040(3) 0.013(3)
O4 0.030(3) 0.028(3) 0.043(3) 0.004(2) 0.005(2) 0.012(2)
O5 0.250(16) 0.35(2) 0.074(8) -0.060(11) -0.017(9) 0.122(15)
N1 0.012(3) 0.019(3) 0.021(3) -0.004(2) 0.005(2) 0.003(2)
N2 0.018(3) 0.016(3) 0.016(3) -0.002(2) 0.003(2) -0.001(2)
N3 0.021(3) 0.012(3) 0.020(3) -0.001(2) 0.004(2) -0.004(2)
N4 0.016(3) 0.017(3) 0.020(3) 0.001(2) 0.003(2) 0.004(2)
N5 0.021(3) 0.022(3) 0.025(3) -0.006(2) -0.005(2) 0.008(2)
N6 0.034(3) 0.018(3) 0.022(3) 0.002(2) 0.007(2) 0.005(2)
N7 0.121(11) 0.37(3) 0.097(11) -0.111(14) -0.012(9) 0.067(14)
C1 0.016(3) 0.023(4) 0.017(3) -0.002(3) 0.001(3) 0.002(3)
C2 0.021(4) 0.018(3) 0.018(3) -0.002(3) 0.000(3) -0.002(3)
C3 0.028(4) 0.019(4) 0.026(4) -0.007(3) -0.003(3) 0.001(3)
C4 0.034(4) 0.020(3) 0.018(3) -0.005(3) 0.001(3) -0.001(3)
C5 0.027(4) 0.019(3) 0.017(3) -0.001(3) 0.003(3) -0.003(3)
C6 0.017(3) 0.020(3) 0.016(3) -0.005(3) 0.000(3) 0.000(3)
C7 0.023(4) 0.013(3) 0.014(3) -0.003(2) -0.002(3) -0.004(3)
C8 0.018(4) 0.014(3) 0.018(3) 0.003(3) 0.001(3) 0.000(3)
C9 0.016(3) 0.028(4) 0.018(3) -0.005(3) -0.008(3) 0.000(3)
C10 0.025(4) 0.019(3) 0.021(3) -0.008(3) 0.001(3) -0.004(3)
C11 0.021(4) 0.017(3) 0.019(3) -0.003(3) 0.002(3) 0.003(3)
C12 0.017(4) 0.021(3) 0.016(3) -0.004(3) 0.000(3) 0.003(3)
C13 0.035(4) 0.027(4) 0.030(4) -0.002(3) 0.007(3) -0.002(3)
C14 0.036(4) 0.029(4) 0.020(4) 0.002(3) 0.002(3) -0.005(3)
C15 0.037(4) 0.019(3) 0.033(4) 0.001(3) 0.000(3) -0.004(3)
C16 0.036(5) 0.028(4) 0.036(5) -0.002(3) -0.001(4) -0.008(3)
C17 0.029(4) 0.021(3) 0.031(4) 0.001(3) -0.002(3) 0.000(3)
C18 0.038(5) 0.022(4) 0.052(5) 0.014(3) -0.007(4) -0.008(3)
C19 0.029(4) 0.019(3) 0.034(4) -0.001(3) 0.008(3) -0.002(3)
C20 0.026(4) 0.025(4) 0.048(5) 0.009(3) 0.004(4) -0.007(3)
C21 0.045(5) 0.053(5) 0.054(5) -0.014(5) -0.030(5) -0.008(4)
C22 0.026(4) 0.031(4) 0.038(4) -0.009(3) 0.000(3) -0.004(3)
C23 0.039(4) 0.027(4) 0.033(4) -0.007(3) -0.017(4) 0.009(3)
C24 0.062(6) 0.055(6) 0.028(4) 0.002(4) -0.017(4) 0.025(5)
C25 0.029(4) 0.016(3) 0.017(3) 0.002(3) 0.000(3) 0.000(3)
C26 0.034(4) 0.020(4) 0.029(4) 0.000(3) 0.004(3) 0.008(3)
C27 0.024(4) 0.029(4) 0.047(5) 0.005(4) 0.008(4) 0.005(3)
C28 0.022(4) 0.025(4) 0.038(4) 0.001(3) 0.002(3) 0.002(3)
C29 0.065(8) 0.074(8) 0.098(10) -0.031(8) 0.042(8) 0.002(6)
C30 0.046(8) 0.096(10) 0.165(15) 0.008(10) 0.000(9) -0.004(7)
C31 0.044(6) 0.066(6) 0.049(6) -0.024(5) 0.010(5) 0.000(5)
C32 0.077(8) 0.101(9) 0.084(8) -0.007(9) 0.000(8) 0.025(6)

loop_
_atom_type_symbol
_atom_type_description
_atom_type_scat_dispersion_real
_atom_type_scat_dispersion_imag
_atom_type_scat_source
C C 0.0033 0.0016 'International Tables Vol C Tables 4.2.6.8 and 6.1.1.4'
H H 0.0000 0.0000 'International Tables Vol C Tables 4.2.6.8 and 6.1.1.4'
N N 0.0061 0.0033 'International Tables Vol C Tables 4.2.6.8 and 6.1.1.4'
O O 0.0106 0.0060 'International Tables Vol C Tables 4.2.6.8 and 6.1.1.4'
F F 0.0171 0.0103 'International Tables Vol C Tables 4.2.6.8 and 6.1.1.4'
Br Br -0.2901 2.4595 'International Tables Vol C Tables 4.2.6.8 and 6.1.1.4'

loop_
_geom_angle_atom_site_label_1
_geom_angle_atom_site_label_2
_geom_angle_atom_site_label_3
_geom_angle
C16 O1 C15 110.9(5)
C20 O2 C18 109.4(5)
C21 O3 C24 111.0(6)
C27 O4 C26 110.1(5)
C31 O5 C30 119.2(12)
N2 N1 C7 115.5(5)
N1 N2 C1 112.9(5)
C6 N3 C14 119.2(5)
C6 N3 C13 117.3(5)
C14 N3 C13 111.3(5)
C8 N4 C25 116.1(5)
C8 N4 C28 118.7(5)
C25 N4 C28 109.7(5)
C12 N5 C23 119.8(5)
C12 N5 C22 119.2(5)
C23 N5 C22 110.5(5)
C2 N6 C19 122.8(5)
C2 N6 C17 120.1(6)
C19 N6 C17 113.4(5)
C29 N7 C32 119.8(16)
C6 C1 C2 121.1(6)
C6 C1 N2 122.4(5)
C2 C1 N2 115.6(5)
N6 C2 C3 118.4(5)
N6 C2 C1 124.3(6)
C3 C2 C1 117.3(6)
F3 C3 C4 118.2(6)
F3 C3 C2 119.0(6)
C4 C3 C2 122.8(6)
C5 C4 C3 117.3(6)
C5 C4 Br2 122.0(5)
C3 C4 Br2 120.7(5)
F4 C5 C6 119.0(5)
F4 C5 C4 117.3(6)
C6 C5 C4 123.7(6)
C5 C6 C1 117.7(6)
C5 C6 N3 121.4(6)
C1 C6 N3 120.6(5)
C8 C7 N1 123.2(5)
C8 C7 C12 121.6(5)
N1 C7 C12 113.6(5)
C9 C8 C7 116.8(6)
C9 C8 N4 123.1(6)
C7 C8 N4 120.1(6)
F2 C9 C10 118.4(6)
F2 C9 C8 118.8(5)
C10 C9 C8 122.8(6)
C9 C10 C11 119.0(6)
C9 C10 Br1 120.7(5)
C11 C10 Br1 120.1(5)
F1 C11 C10 117.9(5)
F1 C11 C12 119.7(6)
C10 C11 C12 122.4(6)
C11 C12 N5 124.2(6)
C11 C12 C7 117.4(6)
N5 C12 C7 118.4(5)
N3 C13 C16 107.1(6)
N3 C14 C15 109.0(6)
O1 C15 C14 111.8(6)
O1 C16 C13 111.5(6)
N6 C17 C18 109.4(6)
O2 C18 C17 110.2(6)
N6 C19 C20 108.6(5)
O2 C20 C19 111.2(6)
O3 C21 C22 112.5(7)
N5 C22 C21 108.1(6)
N5 C23 C24 107.6(6)
O3 C24 C23 109.1(6)
N4 C25 C26 107.9(5)
O4 C26 C25 111.1(5)
O4 C27 C28 111.3(6)
N4 C28 C27 107.1(6)
N7 C29 C30 115.6(12)
C29 C30 O5 112.1(10)
O5 C31 C32 117.6(10)
C31 C32 N7 112.2(10)

loop_
_geom_bond_atom_site_label_1
_geom_bond_atom_site_label_2
_geom_bond_distance
Br1 C10 1.877(6)
Br2 C4 1.866(6)
F1 C11 1.354(7)
F2 C9 1.348(7)
F3 C3 1.350(7)
F4 C5 1.357(7)
O1 C16 1.427(8)
O1 C15 1.440(8)
O2 C20 1.419(8)
O2 C18 1.442(9)
O3 C21 1.411(9)
O3 C24 1.425(10)
O4 C27 1.424(8)
O4 C26 1.443(8)
O5 C31 1.281(15)
O5 C30 1.506(17)
N1 N2 1.269(6)
N1 C7 1.422(7)
N2 C1 1.420(8)
N3 C6 1.414(8)
N3 C14 1.455(8)
N3 C13 1.474(8)
N4 C8 1.414(8)
N4 C25 1.460(8)
N4 C28 1.473(8)
N5 C12 1.391(8)
N5 C23 1.434(8)
N5 C22 1.457(9)
N6 C2 1.396(8)
N6 C19 1.442(8)
N6 C17 1.457(8)
N7 C29 1.235(16)
N7 C32 1.444(15)
C1 C6 1.408(9)
C1 C2 1.411(9)
C2 C3 1.397(9)
C3 C4 1.387(9)
C4 C5 1.376(9)
C5 C6 1.376(8)
C7 C8 1.411(9)
C7 C12 1.422(8)
C8 C9 1.396(9)
C9 C10 1.374(9)
C10 C11 1.378(9)
C11 C12 1.382(8)
C13 C16 1.504(10)
C14 C15 1.507(9)
C17 C18 1.508(9)
C19 C20 1.522(9)
C21 C22 1.505(10)
C23 C24 1.542(10)
C25 C26 1.492(9)
C27 C28 1.520(9)
C29 C30 1.474(18)
C31 C32 1.348(14)
